data_4305367
loop_
_publ_author_name
'Thomas Schaub'
'Yael Diskin-Posner'
'Udo Radius'
'David Milstein'

_publ_contact_author_address
;Department of Organic Chemistry
Weizmann Institute of Science
76100 Rehovot
Israel
;
_publ_contact_author_email david.milstein@weizmann.ac.il
_publ_contact_author_name 'David Milstein'
_publ_section_title
;
Synthesis, Structure, and Reactivity of Rhodium and Iridium Complexes of
the Chelating Bis-Sulfoxide tBuSOC2H4SOtBu. Selective O-H Activation of
2-Hydroxy-isopropyl-pyridine
;
_journal_name_full 'Inorganic Chemistry'
_journal_page_first 6502
_journal_page_last 6512
_journal_paper_doi 10.1021/ic800354q
_journal_volume 47
_journal_year 2008
_chemical_formula_moiety 'C18 H33 Cl Ir N O3 S2'
_chemical_formula_sum 'C18 H33 Cl Ir N O3 S2'
_chemical_formula_weight 603.22
_chemical_name_common '[Ir(BTSE)(2-isopropoxy-pyridine)(H)(Cl)]'
_chemical_name_systematic
; 
[Ir(BTSE)(2-isopropoxy-pyridine)(H)(Cl)] 7
;
_space_group_IT_number 19
_symmetry_cell_setting orthorhombic
_symmetry_space_group_name_Hall 'P 2ac 2ab'
_symmetry_space_group_name_H-M 'P 21 21 21'
_atom_sites_solution_hydrogens geom
_atom_sites_solution_primary direct
_atom_sites_solution_secondary difmap
_audit_creation_method SHELXL-97
_cell_angle_alpha 90.00
_cell_angle_beta 90.00
_cell_angle_gamma 90.00
_cell_formula_units_Z 4
_cell_length_a 9.8091(2)
_cell_length_b 11.29200(10)
_cell_length_c 20.0011(4)
_cell_measurement_reflns_used 4502
_cell_measurement_temperature 120(2)
_cell_measurement_theta_max 33.14
_cell_measurement_theta_min 2.55
_cell_volume 2215.41(7)
_computing_cell_refinement HKL
_computing_data_collection 'Collect package Bruker-Nonius'
_computing_data_reduction HKL
_computing_structure_refinement 'SHELXL-97 (Sheldrick, 1997)'
_computing_structure_solution 'SIR-97 (Altmore et al, 1994)'
_diffrn_ambient_temperature 120(2)
_diffrn_measured_fraction_theta_full 0.994
_diffrn_measured_fraction_theta_max 0.994
_diffrn_measurement_device_type 'Nonius Kappa CCD'
_diffrn_measurement_method 'Phi and Omega scans'
_diffrn_radiation_monochromator graphite
_diffrn_radiation_source 'fine-focus sealed tube'
_diffrn_radiation_type MoK\a
_diffrn_radiation_wavelength 0.71073
_diffrn_reflns_av_R_equivalents 0.054
_diffrn_reflns_av_sigmaI/netI 0.0337
_diffrn_reflns_limit_h_max 15
_diffrn_reflns_limit_h_min 0
_diffrn_reflns_limit_k_max 17
_diffrn_reflns_limit_k_min 0
_diffrn_reflns_limit_l_max 30
_diffrn_reflns_limit_l_min 0
_diffrn_reflns_number 4717
_diffrn_reflns_theta_full 33.13
_diffrn_reflns_theta_max 33.13
_diffrn_reflns_theta_min 3.42
_exptl_absorpt_coefficient_mu 6.353
_exptl_absorpt_correction_T_max 0.5989
_exptl_absorpt_correction_T_min 0.3908
_exptl_absorpt_correction_type empirical
_exptl_absorpt_process_details 'SHELXL-97 (Sheldrick, 1997)'
_exptl_crystal_colour colorless
_exptl_crystal_density_diffrn 1.809
_exptl_crystal_density_method 'not measured'
_exptl_crystal_description prism
_exptl_crystal_F_000 1192
_exptl_crystal_size_max 0.17
_exptl_crystal_size_mid 0.08
_exptl_crystal_size_min 0.08
_refine_diff_density_max 2.326
_refine_diff_density_min -0.922
_refine_diff_density_rms 0.141
_refine_ls_abs_structure_details 'Flack H D (1983), Acta Cryst. A39, 876-881'
_refine_ls_abs_structure_Flack 0.509(6)
_refine_ls_extinction_method none
_refine_ls_goodness_of_fit_ref 1.036
_refine_ls_hydrogen_treatment mixed
_refine_ls_matrix_type full
_refine_ls_number_parameters 248
_refine_ls_number_reflns 4673
_refine_ls_number_restraints 0
_refine_ls_restrained_S_all 1.036
_refine_ls_R_factor_all 0.0270
_refine_ls_R_factor_gt 0.0232
_refine_ls_shift/su_max 0.002
_refine_ls_shift/su_mean 0.000
_refine_ls_structure_factor_coef Fsqd
_refine_ls_weighting_details 'calc w=1/[\s^2^(Fo^2^)+(0.0095P)^2^+2.9393P] where P=(Fo^2^+2Fc^2^)/3'
_refine_ls_weighting_scheme calc
_refine_ls_wR_factor_gt 0.0440
_refine_ls_wR_factor_ref 0.0453
_reflns_number_gt 4363
_reflns_number_total 4673
_reflns_threshold_expression >2sigma(I)
_cod_data_source_file ic800354q-file001_6.cif
_cod_data_source_block m875a
_cod_depositor_comments
;
The following automatic conversions were performed:
'_symmetry_cell_setting' value 'Orthorhombic' changed to 'orthorhombic'
according to '/home/saulius/struct/CIF-dictionaries/cif_core.dic'
dictionary named 'cif_core.dic' version 2.4.1 from 2010-06-29.

Automatic conversion script
Id: cif_fix_enum 1527 2010-12-29 10:47:43Z saulius 
;
_cod_original_sg_symbol_Hall P2ac2ab
_cod_database_code 4305367

loop_
_symmetry_equiv_pos_as_xyz
'x, y, z'
'-x+1/2, -y, z+1/2'
'x+1/2, -y+1/2, -z'
'-x, y+1/2, -z+1/2'

loop_
_atom_site_label
_atom_site_type_symbol
_atom_site_fract_x
_atom_site_fract_y
_atom_site_fract_z
_atom_site_U_iso_or_equiv
_atom_site_adp_type
_atom_site_occupancy
_atom_site_symmetry_multiplicity
_atom_site_calc_flag
_atom_site_refinement_flags
_atom_site_disorder_assembly
_atom_site_disorder_group
Ir1 Ir 0.380787(14) 0.962843(11) 0.886066(7) 0.01251(3) Uani 1 1 d . . .
H H 0.245(6) 1.005(5) 0.919(3) 0.036(15) Uiso 1 1 d . . .
C1 C 0.4834(4) 1.1914(3) 0.8110(2) 0.0178(7) Uani 1 1 d . . .
H1A H 0.5046 1.2768 0.8069 0.021 Uiso 1 1 calc R . .
H1B H 0.5660 1.1454 0.7994 0.021 Uiso 1 1 calc R . .
C2 C 0.3656(5) 1.1581(3) 0.76502(18) 0.0179(7) Uani 1 1 d . . .
H2A H 0.3968 1.1603 0.7180 0.022 Uiso 1 1 calc R . .
H2B H 0.2911 1.2166 0.7701 0.022 Uiso 1 1 calc R . .
S1 S 0.42817(9) 1.15673(7) 0.89486(5) 0.01278(16) Uani 1 1 d . . .
O1 O 0.3139(3) 1.2377(2) 0.91076(14) 0.0170(5) Uani 1 1 d . . .
C3 C 0.1128(4) 1.0297(3) 0.77938(17) 0.0176(6) Uani 1 1 d . . .
C4 C 0.0602(4) 1.1168(4) 0.8311(2) 0.0243(9) Uani 1 1 d . . .
H4A H -0.0391 1.1231 0.8273 0.036 Uiso 1 1 calc R . .
H4B H 0.1015 1.1946 0.8234 0.036 Uiso 1 1 calc R . .
H4C H 0.0843 1.0888 0.8759 0.036 Uiso 1 1 calc R . .
C5 C 0.0810(5) 1.0707(4) 0.7082(2) 0.0250(9) Uani 1 1 d . . .
H5A H -0.0180 1.0736 0.7018 0.038 Uiso 1 1 calc R . .
H5B H 0.1210 1.0150 0.6761 0.038 Uiso 1 1 calc R . .
H5C H 0.1196 1.1497 0.7010 0.038 Uiso 1 1 calc R . .
C6 C 0.0542(5) 0.9061(4) 0.7910(2) 0.0272(9) Uani 1 1 d . . .
H6A H 0.0871 0.8753 0.8339 0.041 Uiso 1 1 calc R . .
H6B H 0.0833 0.8534 0.7548 0.041 Uiso 1 1 calc R . .
H6C H -0.0456 0.9105 0.7918 0.041 Uiso 1 1 calc R . .
S2 S 0.30104(10) 1.00955(7) 0.78461(4) 0.01290(16) Uani 1 1 d . . .
O2 O 0.3350(3) 0.9307(2) 0.72787(13) 0.0182(6) Uani 1 1 d . . .
C7 C 0.5698(4) 1.1983(3) 0.9510(2) 0.0175(7) Uani 1 1 d . . .
C8 C 0.6941(4) 1.1229(4) 0.9366(2) 0.0231(8) Uani 1 1 d . . .
H8A H 0.7291 1.1417 0.8919 0.035 Uiso 1 1 calc R . .
H8B H 0.6689 1.0390 0.9385 0.035 Uiso 1 1 calc R . .
H8C H 0.7647 1.1392 0.9700 0.035 Uiso 1 1 calc R . .
C9 C 0.5994(5) 1.3307(3) 0.9411(2) 0.0261(10) Uani 1 1 d . . .
H9A H 0.6669 1.3567 0.9741 0.039 Uiso 1 1 calc R . .
H9B H 0.5151 1.3760 0.9469 0.039 Uiso 1 1 calc R . .
H9C H 0.6352 1.3437 0.8959 0.039 Uiso 1 1 calc R . .
C10 C 0.5159(5) 1.1747(4) 1.0213(2) 0.0225(8) Uani 1 1 d . . .
H10A H 0.4915 1.0909 1.0256 0.034 Uiso 1 1 calc R . .
H10B H 0.4350 1.2237 1.0294 0.034 Uiso 1 1 calc R . .
H10C H 0.5865 1.1945 1.0542 0.034 Uiso 1 1 calc R . .
Cl1 Cl 0.60449(10) 0.90410(8) 0.83240(5) 0.01918(18) Uani 1 1 d . . .
N1 N 0.3376(3) 0.7826(2) 0.88770(18) 0.0130(5) Uani 1 1 d . . .
C11 C 0.3202(4) 0.7134(3) 0.83339(19) 0.0164(7) Uani 1 1 d . . .
H11 H 0.3200 0.7486 0.7902 0.020 Uiso 1 1 calc R . .
C12 C 0.3028(4) 0.5924(3) 0.8392(2) 0.0191(8) Uani 1 1 d . . .
H12 H 0.2925 0.5444 0.8005 0.023 Uiso 1 1 calc R . .
C13 C 0.3006(4) 0.5423(4) 0.9026(2) 0.0211(8) Uani 1 1 d . . .
H13 H 0.2855 0.4598 0.9081 0.025 Uiso 1 1 calc R . .
C14 C 0.3207(5) 0.6141(4) 0.9576(2) 0.0209(8) Uani 1 1 d . . .
H14 H 0.3204 0.5806 1.0011 0.025 Uiso 1 1 calc R . .
C15 C 0.3413(4) 0.7348(3) 0.94976(19) 0.0154(7) Uani 1 1 d . . .
C16 C 0.3755(4) 0.8216(3) 1.00589(17) 0.0151(6) Uani 1 1 d . . .
C17 C 0.4640(4) 0.7621(4) 1.0585(2) 0.0194(8) Uani 1 1 d . . .
H17A H 0.5395 0.7206 1.0366 0.029 Uiso 1 1 calc R . .
H17B H 0.4090 0.7051 1.0838 0.029 Uiso 1 1 calc R . .
H17C H 0.5005 0.8221 1.0890 0.029 Uiso 1 1 calc R . .
C18 C 0.2446(4) 0.8671(4) 1.0403(2) 0.0187(8) Uani 1 1 d . . .
H18A H 0.2689 0.9255 1.0746 0.028 Uiso 1 1 calc R . .
H18B H 0.1967 0.8006 1.0612 0.028 Uiso 1 1 calc R . .
H18C H 0.1852 0.9042 1.0069 0.028 Uiso 1 1 calc R . .
O3 O 0.4530(3) 0.9142(2) 0.97722(13) 0.0152(5) Uani 1 1 d . . .

loop_
_atom_site_aniso_label
_atom_site_aniso_U_11
_atom_site_aniso_U_22
_atom_site_aniso_U_33
_atom_site_aniso_U_23
_atom_site_aniso_U_13
_atom_site_aniso_U_12
Ir1 0.01457(6) 0.01075(5) 0.01223(5) 0.00054(5) -0.00013(6) -0.00024(5)
C1 0.019(2) 0.0180(17) 0.0163(17) 0.0021(14) 0.0020(15) -0.0019(15)
C2 0.023(2) 0.0141(14) 0.0166(16) 0.0057(12) 0.0004(16) -0.0016(16)
S1 0.0134(4) 0.0107(3) 0.0142(4) 0.0004(3) 0.0013(3) 0.0007(3)
O1 0.0163(13) 0.0136(12) 0.0212(13) -0.0026(10) -0.0016(11) 0.0031(10)
C3 0.0153(16) 0.0241(16) 0.0133(14) 0.0026(13) 0.0001(14) -0.0027(19)
C4 0.0148(19) 0.035(2) 0.023(2) -0.0003(18) 0.0005(16) 0.0083(17)
C5 0.023(2) 0.033(2) 0.0189(18) 0.0054(16) -0.0035(16) 0.0034(17)
C6 0.022(2) 0.029(2) 0.031(2) 0.0061(18) -0.0034(19) -0.0062(18)
S2 0.0148(4) 0.0130(4) 0.0109(4) 0.0009(3) 0.0011(3) 0.0004(3)
O2 0.0243(15) 0.0191(12) 0.0112(11) -0.0027(9) 0.0005(10) 0.0029(11)
C7 0.0181(18) 0.0144(16) 0.0201(18) -0.0012(14) -0.0060(15) -0.0019(14)
C8 0.0173(19) 0.026(2) 0.026(2) -0.0031(17) -0.0029(17) 0.0039(17)
C9 0.029(3) 0.0148(16) 0.035(2) -0.0009(15) -0.008(2) -0.0049(17)
C10 0.023(2) 0.0239(19) 0.0201(19) -0.0041(16) -0.0065(16) -0.0016(17)
Cl1 0.0177(5) 0.0169(4) 0.0230(4) -0.0029(3) 0.0024(4) 0.0038(4)
N1 0.0105(12) 0.0127(12) 0.0157(13) -0.0001(12) 0.0005(13) -0.0029(10)
C11 0.0205(19) 0.0150(15) 0.0137(16) -0.0039(13) 0.0011(14) -0.0013(14)
C12 0.0189(19) 0.0147(16) 0.0239(19) -0.0042(15) -0.0017(16) -0.0004(14)
C13 0.0207(18) 0.0125(15) 0.030(2) 0.0028(15) -0.0001(15) -0.0026(16)
C14 0.024(2) 0.0157(16) 0.0231(19) 0.0050(15) -0.0014(16) -0.0003(16)
C15 0.0169(18) 0.0148(15) 0.0146(16) 0.0047(13) 0.0015(14) 0.0017(14)
C16 0.0149(16) 0.0163(14) 0.0142(14) 0.0028(12) -0.0032(16) -0.0016(16)
C17 0.022(2) 0.0215(18) 0.0146(17) 0.0016(15) -0.0021(15) 0.0059(16)
C18 0.0175(19) 0.0210(18) 0.0176(18) -0.0017(14) -0.0009(15) 0.0031(15)
O3 0.0178(14) 0.0152(12) 0.0126(12) 0.0041(10) -0.0027(10) -0.0029(10)

loop_
_atom_type_symbol
_atom_type_description
_atom_type_scat_dispersion_real
_atom_type_scat_dispersion_imag
_atom_type_scat_source
C C 0.0033 0.0016 'International Tables Vol C Tables 4.2.6.8 and 6.1.1.4'
H H 0.0000 0.0000 'International Tables Vol C Tables 4.2.6.8 and 6.1.1.4'
O O 0.0106 0.0060 'International Tables Vol C Tables 4.2.6.8 and 6.1.1.4'
S S 0.1246 0.1234 'International Tables Vol C Tables 4.2.6.8 and 6.1.1.4'
N N 0.0061 0.0033 'International Tables Vol C Tables 4.2.6.8 and 6.1.1.4'
Cl Cl 0.1484 0.1585 'International Tables Vol C Tables 4.2.6.8 and 6.1.1.4'
Ir Ir -1.4442 7.9887 'International Tables Vol C Tables 4.2.6.8 and 6.1.1.4'

loop_
_geom_angle_atom_site_label_1
_geom_angle_atom_site_label_2
_geom_angle_atom_site_label_3
_geom_angle
_geom_angle_site_symmetry_1
_geom_angle_site_symmetry_3
_geom_angle_publ_flag
O3 Ir1 N1 78.00(12) . . ?
O3 Ir1 S2 177.93(8) . . ?
N1 Ir1 S2 100.00(10) . . ?
O3 Ir1 S1 96.97(8) . . ?
N1 Ir1 S1 174.60(10) . . ?
S2 Ir1 S1 85.04(3) . . ?
O3 Ir1 Cl1 90.43(8) . . ?
N1 Ir1 Cl1 85.81(9) . . ?
S2 Ir1 Cl1 88.87(3) . . ?
S1 Ir1 Cl1 96.28(3) . . ?
O3 Ir1 H 90(2) . . ?
N1 Ir1 H 97(2) . . ?
S2 Ir1 H 91(2) . . ?
S1 Ir1 H 81(2) . . ?
Cl1 Ir1 H 177(2) . . ?
C2 C1 S1 106.2(3) . . ?
C2 C1 H1A 110.5 . . ?
S1 C1 H1A 110.5 . . ?
C2 C1 H1B 110.5 . . ?
S1 C1 H1B 110.5 . . ?
H1A C1 H1B 108.7 . . ?
C1 C2 S2 111.0(2) . . ?
C1 C2 H2A 109.4 . . ?
S2 C2 H2A 109.4 . . ?
C1 C2 H2B 109.4 . . ?
S2 C2 H2B 109.4 . . ?
H2A C2 H2B 108.0 . . ?
O1 S1 C1 107.04(18) . . ?
O1 S1 C7 106.38(17) . . ?
C1 S1 C7 106.5(2) . . ?
O1 S1 Ir1 117.51(12) . . ?
C1 S1 Ir1 101.56(13) . . ?
C7 S1 Ir1 116.85(12) . . ?
C4 C3 C6 111.1(3) . . ?
C4 C3 C5 111.6(3) . . ?
C6 C3 C5 110.0(3) . . ?
C4 C3 S2 112.2(3) . . ?
C6 C3 S2 104.7(3) . . ?
C5 C3 S2 107.0(3) . . ?
C3 C4 H4A 109.5 . . ?
C3 C4 H4B 109.5 . . ?
H4A C4 H4B 109.5 . . ?
C3 C4 H4C 109.5 . . ?
H4A C4 H4C 109.5 . . ?
H4B C4 H4C 109.5 . . ?
C3 C5 H5A 109.5 . . ?
C3 C5 H5B 109.5 . . ?
H5A C5 H5B 109.5 . . ?
C3 C5 H5C 109.5 . . ?
H5A C5 H5C 109.5 . . ?
H5B C5 H5C 109.5 . . ?
C3 C6 H6A 109.5 . . ?
C3 C6 H6B 109.5 . . ?
H6A C6 H6B 109.5 . . ?
C3 C6 H6C 109.5 . . ?
H6A C6 H6C 109.5 . . ?
H6B C6 H6C 109.5 . . ?
O2 S2 C2 107.95(17) . . ?
O2 S2 C3 104.68(17) . . ?
C2 S2 C3 102.62(19) . . ?
O2 S2 Ir1 118.34(12) . . ?
C2 S2 Ir1 106.76(13) . . ?
C3 S2 Ir1 115.22(11) . . ?
C8 C7 C10 110.8(3) . . ?
C8 C7 C9 111.7(4) . . ?
C10 C7 C9 110.8(3) . . ?
C8 C7 S1 110.3(3) . . ?
C10 C7 S1 104.8(3) . . ?
C9 C7 S1 108.2(3) . . ?
C7 C8 H8A 109.5 . . ?
C7 C8 H8B 109.5 . . ?
H8A C8 H8B 109.5 . . ?
C7 C8 H8C 109.5 . . ?
H8A C8 H8C 109.5 . . ?
H8B C8 H8C 109.5 . . ?
C7 C9 H9A 109.5 . . ?
C7 C9 H9B 109.5 . . ?
H9A C9 H9B 109.5 . . ?
C7 C9 H9C 109.5 . . ?
H9A C9 H9C 109.5 . . ?
H9B C9 H9C 109.5 . . ?
C7 C10 H10A 109.5 . . ?
C7 C10 H10B 109.5 . . ?
H10A C10 H10B 109.5 . . ?
C7 C10 H10C 109.5 . . ?
H10A C10 H10C 109.5 . . ?
H10B C10 H10C 109.5 . . ?
C11 N1 C15 120.7(3) . . ?
C11 N1 Ir1 125.5(3) . . ?
C15 N1 Ir1 113.5(2) . . ?
N1 C11 C12 121.4(4) . . ?
N1 C11 H11 119.3 . . ?
C12 C11 H11 119.3 . . ?
C11 C12 C13 118.8(4) . . ?
C11 C12 H12 120.6 . . ?
C13 C12 H12 120.6 . . ?
C14 C13 C12 119.0(4) . . ?
C14 C13 H13 120.5 . . ?
C12 C13 H13 120.5 . . ?
C13 C14 C15 120.6(4) . . ?
C13 C14 H14 119.7 . . ?
C15 C14 H14 119.7 . . ?
N1 C15 C14 119.4(4) . . ?
N1 C15 C16 115.1(3) . . ?
C14 C15 C16 125.4(3) . . ?
O3 C16 C17 107.5(3) . . ?
O3 C16 C15 107.1(3) . . ?
C17 C16 C15 110.5(3) . . ?
O3 C16 C18 112.4(3) . . ?
C17 C16 C18 108.3(3) . . ?
C15 C16 C18 111.0(3) . . ?
C16 C17 H17A 109.5 . . ?
C16 C17 H17B 109.5 . . ?
H17A C17 H17B 109.5 . . ?
C16 C17 H17C 109.5 . . ?
H17A C17 H17C 109.5 . . ?
H17B C17 H17C 109.5 . . ?
C16 C18 H18A 109.5 . . ?
C16 C18 H18B 109.5 . . ?
H18A C18 H18B 109.5 . . ?
C16 C18 H18C 109.5 . . ?
H18A C18 H18C 109.5 . . ?
H18B C18 H18C 109.5 . . ?
C16 O3 Ir1 112.1(2) . . ?

loop_
_geom_bond_atom_site_label_1
_geom_bond_atom_site_label_2
_geom_bond_distance
_geom_bond_site_symmetry_2
_geom_bond_publ_flag
Ir1 O3 2.032(3) . ?
Ir1 N1 2.079(3) . ?
Ir1 S2 2.2378(9) . ?
Ir1 S1 2.2450(8) . ?
Ir1 Cl1 2.5313(10) . ?
Ir1 H 1.56(6) . ?
C1 C2 1.524(6) . ?
C1 S1 1.806(4) . ?
C1 H1A 0.9900 . ?
C1 H1B 0.9900 . ?
C2 S2 1.835(4) . ?
C2 H2A 0.9900 . ?
C2 H2B 0.9900 . ?
S1 O1 1.481(3) . ?
S1 C7 1.846(4) . ?
C3 C4 1.518(6) . ?
C3 C6 1.527(6) . ?
C3 C5 1.530(5) . ?
C3 S2 1.863(4) . ?
C4 H4A 0.9800 . ?
C4 H4B 0.9800 . ?
C4 H4C 0.9800 . ?
C5 H5A 0.9800 . ?
C5 H5B 0.9800 . ?
C5 H5C 0.9800 . ?
C6 H6A 0.9800 . ?
C6 H6B 0.9800 . ?
C6 H6C 0.9800 . ?
S2 O2 1.480(3) . ?
C7 C8 1.515(6) . ?
C7 C10 1.527(6) . ?
C7 C9 1.535(5) . ?
C8 H8A 0.9800 . ?
C8 H8B 0.9800 . ?
C8 H8C 0.9800 . ?
C9 H9A 0.9800 . ?
C9 H9B 0.9800 . ?
C9 H9C 0.9800 . ?
C10 H10A 0.9800 . ?
C10 H10B 0.9800 . ?
C10 H10C 0.9800 . ?
N1 C11 1.349(5) . ?
N1 C15 1.354(5) . ?
C11 C12 1.381(5) . ?
C11 H11 0.9500 . ?
C12 C13 1.389(6) . ?
C12 H12 0.9500 . ?
C13 C14 1.381(6) . ?
C13 H13 0.9500 . ?
C14 C15 1.386(5) . ?
C14 H14 0.9500 . ?
C15 C16 1.528(5) . ?
C16 O3 1.414(4) . ?
C16 C17 1.521(5) . ?
C16 C18 1.544(6) . ?
C17 H17A 0.9800 . ?
C17 H17B 0.9800 . ?
C17 H17C 0.9800 . ?
C18 H18A 0.9800 . ?
C18 H18B 0.9800 . ?
C18 H18C 0.9800 . ?

loop_
_geom_torsion_atom_site_label_1
_geom_torsion_atom_site_label_2
_geom_torsion_atom_site_label_3
_geom_torsion_atom_site_label_4
_geom_torsion
_geom_torsion_site_symmetry_1
_geom_torsion_site_symmetry_2
_geom_torsion_site_symmetry_3
_geom_torsion_site_symmetry_4
_geom_torsion_publ_flag
S1 C1 C2 S2 -48.0(3) . . . . ?
C2 C1 S1 O1 -65.9(3) . . . . ?
C2 C1 S1 C7 -179.4(2) . . . . ?
C2 C1 S1 Ir1 57.8(3) . . . . ?
O3 Ir1 S1 O1 -101.95(16) . . . . ?
S2 Ir1 S1 O1 78.54(14) . . . . ?
Cl1 Ir1 S1 O1 166.85(14) . . . . ?
O3 Ir1 S1 C1 141.71(16) . . . . ?
S2 Ir1 S1 C1 -37.80(14) . . . . ?
Cl1 Ir1 S1 C1 50.51(14) . . . . ?
O3 Ir1 S1 C7 26.36(18) . . . . ?
S2 Ir1 S1 C7 -153.15(16) . . . . ?
Cl1 Ir1 S1 C7 -64.84(16) . . . . ?
C1 C2 S2 O2 -111.8(3) . . . . ?
C1 C2 S2 C3 138.0(3) . . . . ?
C1 C2 S2 Ir1 16.4(3) . . . . ?
C4 C3 S2 O2 -175.5(3) . . . . ?
C6 C3 S2 O2 63.9(3) . . . . ?
C5 C3 S2 O2 -52.8(3) . . . . ?
C4 C3 S2 C2 -62.9(3) . . . . ?
C6 C3 S2 C2 176.5(3) . . . . ?
C5 C3 S2 C2 59.9(3) . . . . ?
C4 C3 S2 Ir1 52.7(3) . . . . ?
C6 C3 S2 Ir1 -67.9(3) . . . . ?
C5 C3 S2 Ir1 175.5(2) . . . . ?
N1 Ir1 S2 O2 -44.98(16) . . . . ?
S1 Ir1 S2 O2 136.96(14) . . . . ?
Cl1 Ir1 S2 O2 40.56(14) . . . . ?
N1 Ir1 S2 C2 -166.86(17) . . . . ?
S1 Ir1 S2 C2 15.09(15) . . . . ?
Cl1 Ir1 S2 C2 -81.31(15) . . . . ?
N1 Ir1 S2 C3 79.93(16) . . . . ?
S1 Ir1 S2 C3 -98.13(14) . . . . ?
Cl1 Ir1 S2 C3 165.47(14) . . . . ?
O1 S1 C7 C8 -177.9(3) . . . . ?
C1 S1 C7 C8 -64.0(3) . . . . ?
Ir1 S1 C7 C8 48.6(3) . . . . ?
O1 S1 C7 C10 62.8(3) . . . . ?
C1 S1 C7 C10 176.7(3) . . . . ?
Ir1 S1 C7 C10 -70.7(3) . . . . ?
O1 S1 C7 C9 -55.4(3) . . . . ?
C1 S1 C7 C9 58.5(3) . . . . ?
Ir1 S1 C7 C9 171.1(2) . . . . ?
O3 Ir1 N1 C11 -156.5(3) . . . . ?
S2 Ir1 N1 C11 23.0(3) . . . . ?
Cl1 Ir1 N1 C11 -65.1(3) . . . . ?
O3 Ir1 N1 C15 17.2(3) . . . . ?
S2 Ir1 N1 C15 -163.4(2) . . . . ?
Cl1 Ir1 N1 C15 108.5(3) . . . . ?
C15 N1 C11 C12 1.4(6) . . . . ?
Ir1 N1 C11 C12 174.6(3) . . . . ?
N1 C11 C12 C13 1.3(6) . . . . ?
C11 C12 C13 C14 -2.3(6) . . . . ?
C12 C13 C14 C15 0.7(6) . . . . ?
C11 N1 C15 C14 -3.0(6) . . . . ?
Ir1 N1 C15 C14 -177.0(3) . . . . ?
C11 N1 C15 C16 174.2(4) . . . . ?
Ir1 N1 C15 C16 0.3(4) . . . . ?
C13 C14 C15 N1 1.9(6) . . . . ?
C13 C14 C15 C16 -175.0(4) . . . . ?
N1 C15 C16 O3 -26.2(5) . . . . ?
C14 C15 C16 O3 150.8(4) . . . . ?
N1 C15 C16 C17 -143.0(4) . . . . ?
C14 C15 C16 C17 34.0(6) . . . . ?
N1 C15 C16 C18 96.9(4) . . . . ?
C14 C15 C16 C18 -86.1(5) . . . . ?
C17 C16 O3 Ir1 159.3(2) . . . . ?
C15 C16 O3 Ir1 40.5(3) . . . . ?
C18 C16 O3 Ir1 -81.7(3) . . . . ?
N1 Ir1 O3 C16 -32.8(2) . . . . ?
S1 Ir1 O3 C16 145.1(2) . . . . ?
Cl1 Ir1 O3 C16 -118.5(2) . . . . ?
